data_7133509
loop_
_publ_author_name
'Blanes-D&#xed;az, Anamar'
'Wacker, Jennifer N.'
'Szymanowski, Jennifer E. S.'
'Bertke, Jeffery A.'
'Knope, Karah E.'

_publ_section_title
;
 Isolation of a chloride-capped cerium polyoxo nanocluster built from 52
 metal ions.
;
_journal_issue 84
_journal_name_full 'Chemical communications (Cambridge, England)'
_journal_page_first 12185
_journal_page_last 12188
_journal_paper_doi 10.1039/d4cc03144j
_journal_volume 60
_journal_year 2024
_chemical_formula_moiety 'C10 H12 Ce Cl6 N2'
_chemical_formula_sum 'C10 H12 Ce Cl6 N2'
_chemical_formula_weight 513.04
_space_group_crystal_system monoclinic
_space_group_IT_number 12
_space_group_name_Hall '-C 2y'
_space_group_name_H-M_alt 'C 1 2/m 1'
_atom_sites_solution_hydrogens geom
_audit_creation_method SHELXL-2017/1
_audit_update_record
;
2024-08-08 deposited with the CCDC.	2024-08-14 downloaded from the CCDC.
;
_cell_angle_alpha 90
_cell_angle_beta 97.8270(10)
_cell_angle_gamma 90
_cell_formula_units_Z 2
_cell_length_a 12.9930(6)
_cell_length_b 8.6538(4)
_cell_length_c 7.9621(3)
_cell_measurement_reflns_used 9881
_cell_measurement_temperature 300(2)
_cell_measurement_theta_max 27.99
_cell_measurement_theta_min 2.58
_cell_volume 886.91(7)
_computing_cell_refinement 'SAINT V8.37A (Bruker, 2005)'
_computing_data_collection 'APEX3 V2016.5-0 (Bruker, 2016)'
_computing_data_reduction
; 
SAINT V8.37A, XPREP v2014/2, SADABS V2016/2 (Bruker, 2016) 
;
_computing_molecular_graphics 'SHELXLE v932 (Hubschle, 2011)'
_computing_publication_material 'XCIF V2014-2 (Bruker, 2014)'
_computing_structure_refinement 'SHELX-2018-1 (Sheldrick, 2015)'
_computing_structure_solution 'SHELX-2014-5 (Sheldrick, 2015)'
_diffrn_ambient_temperature 300(2)
_diffrn_measured_fraction_theta_full 1.000
_diffrn_measured_fraction_theta_max 1.000
_diffrn_measurement_device 'Bruker D8 Quest/Photon 100'
_diffrn_measurement_method 'profile data from \f and \w scans'
_diffrn_radiation_monochromator 'multilayer mirrors'
_diffrn_radiation_source 'microfocus sealed tube'
_diffrn_radiation_type MoK\a
_diffrn_radiation_wavelength 0.71073
_diffrn_reflns_av_R_equivalents 0.0251
_diffrn_reflns_av_unetI/netI 0.0095
_diffrn_reflns_Laue_measured_fraction_full 1.000
_diffrn_reflns_Laue_measured_fraction_max 1.000
_diffrn_reflns_limit_h_max 17
_diffrn_reflns_limit_h_min -17
_diffrn_reflns_limit_k_max 11
_diffrn_reflns_limit_k_min -11
_diffrn_reflns_limit_l_max 10
_diffrn_reflns_limit_l_min -10
_diffrn_reflns_number 25090
_diffrn_reflns_point_group_measured_fraction_full 1.000
_diffrn_reflns_point_group_measured_fraction_max 1.000
_diffrn_reflns_theta_full 25.242
_diffrn_reflns_theta_max 28.255
_diffrn_reflns_theta_min 2.582
_diffrn_standards_decay_% 0
_diffrn_standards_interval_count 0
_diffrn_standards_number 0
_exptl_absorpt_coefficient_mu 3.457
_exptl_absorpt_correction_T_max 0.91599
_exptl_absorpt_correction_T_min 0.73862
_exptl_absorpt_correction_type multi-scan
_exptl_absorpt_process_details 'SADABS V2016/2 (Bruker, 2016)'
_exptl_crystal_colour yellow
_exptl_crystal_density_diffrn 1.921
_exptl_crystal_density_method 'not measured'
_exptl_crystal_description prism
_exptl_crystal_F_000 492
_exptl_crystal_size_max 0.129
_exptl_crystal_size_mid 0.106
_exptl_crystal_size_min 0.035
_refine_diff_density_max 0.698
_refine_diff_density_min -0.484
_refine_diff_density_rms 0.082
_refine_ls_extinction_coef 0.0048(7)
_refine_ls_extinction_expression Fc^*^=kFc[1+0.001xFc^2^\l^3^/sin(2\q)]^-1/4^
_refine_ls_extinction_method 'SHELXL-2017/1 (Sheldrick 2017)'
_refine_ls_goodness_of_fit_ref 1.073
_refine_ls_hydrogen_treatment constr
_refine_ls_matrix_type full
_refine_ls_number_parameters 107
_refine_ls_number_reflns 1179
_refine_ls_number_restraints 180
_refine_ls_restrained_S_all 1.025
_refine_ls_R_factor_all 0.0217
_refine_ls_R_factor_gt 0.0217
_refine_ls_shift/su_max 0.000
_refine_ls_shift/su_mean 0.000
_refine_ls_structure_factor_coef Fsqd
_refine_ls_weighting_details 'w=1/[\s^2^(Fo^2^)+(0.0412P)^2^+0.8068P] where P=(Fo^2^+2Fc^2^)/3'
_refine_ls_weighting_scheme calc
_refine_ls_wR_factor_gt 0.0607
_refine_ls_wR_factor_ref 0.0607
_reflns_Friedel_coverage 0.000
_reflns_number_gt 1179
_reflns_number_total 1179
_reflns_threshold_expression 'I > 2\s(I)'
_cod_data_source_file d4cc03144j2.cif
_cod_data_source_block c2overm_a_save2
_cod_depositor_comments 'Adding full bibliography for 7133508--7133511.cif.'
_cod_original_sg_symbol_H-M 'C 2/m'
_cod_database_code 7133509
_shelx_shelxl_version_number 2017/1
_shelx_space_group_comment
;
The symmetry employed for this shelxl refinement is uniquely defined
by the following loop, which should always be used as a source of
symmetry information in preference to the above space-group names.
They are only intended as comments.
;
_shelx_estimated_absorpt_t_min 0.664
_shelx_estimated_absorpt_t_max 0.889

loop_
_space_group_symop_operation_xyz
'x, y, z'
'-x, y, -z'
'x+1/2, y+1/2, z'
'-x+1/2, y+1/2, -z'
'-x, -y, -z'
'x, -y, z'
'-x+1/2, -y+1/2, -z'
'x+1/2, -y+1/2, z'

loop_
_atom_site_label
_atom_site_type_symbol
_atom_site_fract_x
_atom_site_fract_y
_atom_site_fract_z
_atom_site_U_iso_or_equiv
_atom_site_adp_type
_atom_site_occupancy
_atom_site_site_symmetry_order
_atom_site_calc_flag
_atom_site_refinement_flags_posn
_atom_site_refinement_flags_adp
_atom_site_refinement_flags_occupancy
_atom_site_disorder_assembly
_atom_site_disorder_group
Ce1 Ce 0.500000 0.500000 0.000000 0.04225(13) Uani 1 4 d S T P . .
Cl1 Cl 0.58407(9) 0.500000 0.31320(12) 0.0656(3) Uani 1 2 d S T P . .
Cl2 Cl 0.500000 0.79920(14) 0.000000 0.0768(3) Uani 1 2 d S T P . .
Cl3 Cl 0.31704(9) 0.500000 0.10483(15) 0.0818(4) Uani 1 2 d S T P . .
N1 N 0.3717(14) 0.8814(11) 0.5476(11) 0.058(2) Uani 0.25 1 d G U P A -1
H1A H 0.379564 0.809081 0.622324 0.069 Uiso 0.25 1 calc R U P A -1
C1 C 0.3591(14) 0.8447(11) 0.3761(12) 0.049(2) Uani 0.25 1 d G U P A -1
H1B H 0.359147 0.741852 0.342125 0.058 Uiso 0.25 1 calc R U P A -1
C2 C 0.3465(13) 0.9616(13) 0.2553(9) 0.047(2) Uani 0.25 1 d G U P A -1
H2 H 0.338013 0.937005 0.140591 0.057 Uiso 0.25 1 calc R U P A -1
C3 C 0.3464(13) 1.1153(12) 0.3061(10) 0.045(2) Uani 0.25 1 d G U P A -1
H3 H 0.337934 1.193501 0.225334 0.054 Uiso 0.25 1 calc R U P A -1
C4 C 0.3590(12) 1.1520(10) 0.4776(11) 0.053(2) Uani 0.25 1 d G U P A -1
H4 H 0.358988 1.254845 0.511612 0.064 Uiso 0.25 1 calc R U P A -1
C5 C 0.3717(12) 1.0351(12) 0.5984(9) 0.060(3) Uani 0.25 1 d G U P A -1
H5 H 0.380122 1.059693 0.713149 0.072 Uiso 0.25 1 calc R U P A -1
N1B N 0.3738(13) 0.930(3) 0.5728(14) 0.053(2) Uani 0.25 1 d G U P B -2
H1C H 0.384461 0.879983 0.667111 0.063 Uiso 0.25 1 calc R U P B -2
C1B C 0.3644(17) 0.850(2) 0.420(3) 0.045(2) Uani 0.25 1 d G U P B -2
H1D H 0.369641 0.742793 0.419664 0.054 Uiso 0.25 1 calc R U P B -2
C2B C 0.3470(15) 0.930(3) 0.2676(14) 0.047(2) Uani 0.25 1 d G U P B -2
H2B H 0.340752 0.876999 0.165365 0.057 Uiso 0.25 1 calc R U P B -2
C3B C 0.3391(13) 1.091(3) 0.2681(14) 0.048(2) Uani 0.25 1 d G U P B -2
H3B H 0.327556 1.144347 0.166184 0.057 Uiso 0.25 1 calc R U P B -2
C4B C 0.3485(16) 1.170(2) 0.421(3) 0.051(3) Uani 0.25 1 d G U P B -2
H4B H 0.343247 1.277490 0.421301 0.061 Uiso 0.25 1 calc R U P B -2
C5B C 0.3658(13) 1.090(3) 0.5733(14) 0.058(3) Uani 0.25 1 d G U P B -2
H5B H 0.372136 1.143286 0.675602 0.069 Uiso 0.25 1 calc R U P B -2

loop_
_atom_site_aniso_label
_atom_site_aniso_U_11
_atom_site_aniso_U_22
_atom_site_aniso_U_33
_atom_site_aniso_U_23
_atom_site_aniso_U_13
_atom_site_aniso_U_12
Ce1 0.04782(17) 0.04890(18) 0.03019(15) 0.000 0.00587(9) 0.000
Cl1 0.0723(6) 0.0873(7) 0.0346(4) 0.000 -0.0022(4) 0.000
Cl2 0.1226(10) 0.0517(5) 0.0598(6) 0.000 0.0255(6) 0.000
Cl3 0.0516(5) 0.1449(13) 0.0507(5) 0.000 0.0131(4) 0.000
N1 0.068(4) 0.067(5) 0.037(4) -0.013(4) 0.002(4) -0.010(5)
C1 0.056(4) 0.062(5) 0.029(5) -0.014(4) 0.010(4) -0.008(4)
C2 0.056(3) 0.057(5) 0.029(3) -0.001(3) 0.008(3) -0.005(4)
C3 0.056(4) 0.062(5) 0.016(4) -0.002(4) 0.005(4) -0.002(4)
C4 0.061(4) 0.066(5) 0.032(5) 0.001(4) 0.001(5) -0.005(4)
C5 0.067(4) 0.063(6) 0.049(4) -0.006(4) 0.000(4) -0.007(5)
N1B 0.064(4) 0.058(5) 0.036(3) -0.009(5) 0.003(3) -0.014(5)
C1B 0.053(4) 0.058(4) 0.025(4) -0.010(4) 0.009(4) -0.010(4)
C2B 0.057(4) 0.059(5) 0.026(4) 0.002(4) 0.006(4) -0.007(4)
C3B 0.057(4) 0.059(5) 0.026(4) -0.016(4) 0.007(4) -0.004(4)
C4B 0.057(5) 0.071(5) 0.025(4) -0.002(4) 0.006(4) -0.006(5)
C5B 0.067(4) 0.063(6) 0.041(4) 0.002(5) 0.000(4) -0.010(5)

loop_
_atom_type_symbol
_atom_type_description
_atom_type_scat_dispersion_real
_atom_type_scat_dispersion_imag
_atom_type_scat_source
C C 0.0033 0.0016 'International Tables Vol C Tables 4.2.6.8 and 6.1.1.4'
H H 0.0000 0.0000 'International Tables Vol C Tables 4.2.6.8 and 6.1.1.4'
Ce Ce -0.2486 2.6331 'International Tables Vol C Tables 4.2.6.8 and 6.1.1.4'
Cl Cl 0.1484 0.1585 'International Tables Vol C Tables 4.2.6.8 and 6.1.1.4'
N N 0.0061 0.0033 'International Tables Vol C Tables 4.2.6.8 and 6.1.1.4'

loop_
_exptl_crystal_face_index_h
_exptl_crystal_face_index_k
_exptl_crystal_face_index_l
_exptl_crystal_face_perp_dist
0.00 0.00 1.00 0.0100
0.00 0.00 -1.00 0.0170
2.00 0.00 1.00 0.0360
-2.00 1.00 2.00 0.0290
2.00 -1.00 -2.00 0.0430
-2.00 1.00 1.00 0.0350
-1.00 1.00 0.00 0.0420
2.00 -1.00 0.00 0.0560
-2.00 -2.00 1.00 0.0390
2.00 1.00 -1.00 0.0480
2.00 1.00 1.00 0.0470
1.00 0.00 0.00 0.0480
-1.00 0.00 0.00 0.0280

loop_
_geom_angle_atom_site_label_1
_geom_angle_atom_site_label_2
_geom_angle_atom_site_label_3
_geom_angle
_geom_angle_site_symmetry_1
_geom_angle_site_symmetry_3
_geom_angle_publ_flag
Cl1 Ce1 Cl1 180.0 5_665 . ?
Cl1 Ce1 Cl2 90.0 5_665 5_665 ?
Cl1 Ce1 Cl2 90.0 . 5_665 ?
Cl1 Ce1 Cl2 90.0 5_665 . ?
Cl1 Ce1 Cl2 90.0 . . ?
Cl2 Ce1 Cl2 180.0 5_665 . ?
Cl1 Ce1 Cl3 88.58(4) 5_665 5_665 ?
Cl1 Ce1 Cl3 91.42(4) . 5_665 ?
Cl2 Ce1 Cl3 90.0 5_665 5_665 ?
Cl2 Ce1 Cl3 90.0 . 5_665 ?
Cl1 Ce1 Cl3 91.42(4) 5_665 . ?
Cl1 Ce1 Cl3 88.58(4) . . ?
Cl2 Ce1 Cl3 90.0 5_665 . ?
Cl2 Ce1 Cl3 90.0 . . ?
Cl3 Ce1 Cl3 180.0 5_665 . ?
C1 N1 C5 120.0 . . ?
C1 N1 H1A 120.0 . . ?
C5 N1 H1A 120.0 . . ?
N1 C1 C2 120.0 . . ?
N1 C1 H1B 120.0 . . ?
C2 C1 H1B 120.0 . . ?
C1 C2 C3 120.0 . . ?
C1 C2 H2 120.0 . . ?
C3 C2 H2 120.0 . . ?
C2 C3 C4 120.0 . . ?
C2 C3 H3 120.0 . . ?
C4 C3 H3 120.0 . . ?
C3 C4 C5 120.0 . . ?
C3 C4 H4 120.0 . . ?
C5 C4 H4 120.0 . . ?
C4 C5 N1 120.0 . . ?
C4 C5 H5 120.0 . . ?
N1 C5 H5 120.0 . . ?
C1B N1B C5B 120.0 . . ?
C1B N1B H1C 120.0 . . ?
C5B N1B H1C 120.0 . . ?
C2B C1B N1B 120.0 . . ?
C2B C1B H1D 120.0 . . ?
N1B C1B H1D 120.0 . . ?
C1B C2B C3B 120.0 . . ?
C1B C2B H2B 120.0 . . ?
C3B C2B H2B 120.0 . . ?
C4B C3B C2B 120.0 . . ?
C4B C3B H3B 120.0 . . ?
C2B C3B H3B 120.0 . . ?
C3B C4B C5B 120.0 . . ?
C3B C4B H4B 120.0 . . ?
C5B C4B H4B 120.0 . . ?
C4B C5B N1B 120.0 . . ?
C4B C5B H5B 120.0 . . ?
N1B C5B H5B 120.0 . . ?

loop_
_geom_bond_atom_site_label_1
_geom_bond_atom_site_label_2
_geom_bond_distance
_geom_bond_site_symmetry_2
_geom_bond_publ_flag
Ce1 Cl1 2.5826(9) 5_665 ?
Ce1 Cl1 2.5826(9) . ?
Ce1 Cl2 2.5892(12) 5_665 ?
Ce1 Cl2 2.5893(12) . ?
Ce1 Cl3 2.6244(11) 5_665 ?
Ce1 Cl3 2.6245(11) . ?
N1 C1 1.3900 . ?
N1 C5 1.3900 . ?
N1 H1A 0.8600 . ?
C1 C2 1.3900 . ?
C1 H1B 0.9300 . ?
C2 C3 1.3900 . ?
C2 H2 0.9300 . ?
C3 C4 1.3900 . ?
C3 H3 0.9300 . ?
C4 C5 1.3900 . ?
C4 H4 0.9300 . ?
C5 H5 0.9300 . ?
N1B C1B 1.3900 . ?
N1B C5B 1.3900 . ?
N1B H1C 0.8600 . ?
C1B C2B 1.3900 . ?
C1B H1D 0.9300 . ?
C2B C3B 1.3900 . ?
C2B H2B 0.9300 . ?
C3B C4B 1.3900 . ?
C3B H3B 0.9300 . ?
C4B C5B 1.3900 . ?
C4B H4B 0.9300 . ?
C5B H5B 0.9300 . ?

loop_
_geom_hbond_atom_site_label_D
_geom_hbond_atom_site_label_H
_geom_hbond_atom_site_label_A
_geom_hbond_distance_DH
_geom_hbond_distance_HA
_geom_hbond_distance_DA
_geom_hbond_angle_DHA
_geom_hbond_site_symmetry_A
_geom_hbond_publ_flag
N1 H1A Cl1 0.86 2.75 3.504(9) 146.9 5_666 yes
N1B^b H1C^b Cl2 0.86 2.95 3.744(11) 154.9 1_556 yes
